data_7239023
loop_
_publ_author_name
'Teng, Ming-yu'
'Liu, Ying'
'Li, Shao-lu'
'Huang, Guoli'
'Jiang, Juli'
'Wang, Leyong'

_publ_section_title
;
 Synthesis, chemo-selective properties of substituted 9-aryl-9H-fluorenes
 from triarylcarbinols and enantiomerical kinetics of chiral
 9-methoxy-11-(naphthalen-1-yl)-11H-benzo[a]fluorene
;
_journal_issue 23
_journal_name_full 'RSC Advances'
_journal_page_first 9016
_journal_paper_doi 10.1039/c3ra41273c
_journal_volume 3
_journal_year 2013
_chemical_formula_moiety 'C25 H20 O2'
_chemical_formula_sum 'C25 H20 O2'
_chemical_formula_weight 352.43
_space_group_IT_number 14
_space_group_name_Hall '-P 2yn'
_space_group_name_H-M_alt 'P 1 21/n 1'
_symmetry_cell_setting monoclinic
_symmetry_space_group_name_H-M 'P 1 21/n 1'
_atom_sites_solution_hydrogens geom
_atom_sites_solution_primary direct
_atom_sites_solution_secondary difmap
_audit_creation_method SHELXL-97
_cell_angle_alpha 90.00
_cell_angle_beta 97.565(3)
_cell_angle_gamma 90.00
_cell_formula_units_Z 4
_cell_length_a 10.533(2)
_cell_length_b 6.5954(13)
_cell_length_c 26.832(5)
_cell_measurement_reflns_used 2851
_cell_measurement_temperature 293(2)
_cell_measurement_theta_max 26.04
_cell_measurement_theta_min 2.63
_cell_volume 1847.8(6)
_computing_cell_refinement 'Bruker SMART'
_computing_data_collection 'Bruker SMART'
_computing_data_reduction 'Bruker SAINT'
_computing_molecular_graphics 'Bruker SHELXTL'
_computing_publication_material 'Bruker SHELXTL'
_computing_structure_refinement 'SHELXL-97 (Sheldrick, 1997)'
_computing_structure_solution 'SHELXS-97 (Sheldrick, 1990)'
_diffrn_ambient_temperature 293(2)
_diffrn_measured_fraction_theta_full 0.963
_diffrn_measured_fraction_theta_max 0.963
_diffrn_measurement_device_type 'CCD area detector'
_diffrn_measurement_method 'phi and omega scans'
_diffrn_radiation_monochromator graphite
_diffrn_radiation_source 'sealed tube'
_diffrn_radiation_type MoK\a
_diffrn_radiation_wavelength 0.71073
_diffrn_reflns_av_R_equivalents 0.1243
_diffrn_reflns_av_sigmaI/netI 0.0800
_diffrn_reflns_limit_h_max 11
_diffrn_reflns_limit_h_min -13
_diffrn_reflns_limit_k_max 8
_diffrn_reflns_limit_k_min -8
_diffrn_reflns_limit_l_max 34
_diffrn_reflns_limit_l_min -32
_diffrn_reflns_number 11008
_diffrn_reflns_theta_full 28.19
_diffrn_reflns_theta_max 28.19
_diffrn_reflns_theta_min 2.00
_exptl_absorpt_coefficient_mu 0.079
_exptl_absorpt_correction_T_max 0.998
_exptl_absorpt_correction_T_min 0.983
_exptl_absorpt_correction_type multi-scan
_exptl_absorpt_process_details SADABS;Bruker,2000
_exptl_crystal_colour colorless
_exptl_crystal_density_diffrn 1.267
_exptl_crystal_density_method 'not measured'
_exptl_crystal_description block
_exptl_crystal_F_000 744
_exptl_crystal_size_max 0.30
_exptl_crystal_size_mid 0.20
_exptl_crystal_size_min 0.16
_refine_diff_density_max 0.160
_refine_diff_density_min -0.168
_refine_diff_density_rms 0.041
_refine_ls_extinction_method none
_refine_ls_goodness_of_fit_ref 0.971
_refine_ls_hydrogen_treatment constr
_refine_ls_matrix_type full
_refine_ls_number_parameters 246
_refine_ls_number_reflns 4384
_refine_ls_number_restraints 0
_refine_ls_restrained_S_all 0.971
_refine_ls_R_factor_all 0.0822
_refine_ls_R_factor_gt 0.0484
_refine_ls_shift/su_max 0.000
_refine_ls_shift/su_mean 0.000
_refine_ls_structure_factor_coef Fsqd
_refine_ls_weighting_details 'calc w=1/[\s^2^(Fo^2^)+(0.0450P)^2^+0.0000P] where P=(Fo^2^+2Fc^2^)/3'
_refine_ls_weighting_scheme calc
_refine_ls_wR_factor_gt 0.1167
_refine_ls_wR_factor_ref 0.1308
_reflns_number_gt 2556
_reflns_number_total 4384
_reflns_threshold_expression >2sigma(I)
_cod_data_source_file c3ra41273c.txt
_cod_data_source_block qqq
_cod_depositor_comments
;
The following automatic conversions were performed:

data item '_symmetry_cell_setting' value 'Monoclinic' was changed to
'monoclinic' in accordance with the
/home/saulius/struct/COD-crude-data/automatic-downloads/DataCite-retrospective/RSC/depositions/lib/dictionaries/cif_core.dic
dictionary named 'cif_core.dic' version 2.4.2 last updated on
2011-04-26.

Automatic conversion script
Id: cif_fix_values 6909 2019-04-08 15:41:33Z antanas 
;
_cod_original_sg_symbol_H-M 'P2(1)/n '
_cod_database_code 7239023

loop_
_symmetry_equiv_pos_as_xyz
'x, y, z'
'-x+1/2, y+1/2, -z+1/2'
'-x, -y, -z'
'x-1/2, -y-1/2, z-1/2'

loop_
_atom_site_label
_atom_site_type_symbol
_atom_site_fract_x
_atom_site_fract_y
_atom_site_fract_z
_atom_site_U_iso_or_equiv
_atom_site_adp_type
_atom_site_occupancy
_atom_site_symmetry_multiplicity
_atom_site_calc_flag
_atom_site_refinement_flags
C1 C 0.58106(12) 0.6501(2) 0.16728(5) 0.0437(3) Uani 1 1 d .
H1A H 0.6211 0.7727 0.1829 0.052 Uiso 1 1 calc R
C2 C 0.47592(14) 0.5345(2) 0.24650(5) 0.0509(4) Uani 1 1 d .
C3 C 0.47328(13) 0.8895(2) 0.10277(5) 0.0464(3) Uani 1 1 d .
H3A H 0.5430 0.9758 0.1103 0.056 Uiso 1 1 calc R
O1 O 0.37643(12) 1.10914(19) 0.03550(4) 0.0772(4) Uani 1 1 d .
C4 C 0.46648(13) 0.7109(2) 0.12959(5) 0.0429(3) Uani 1 1 d .
C5 C 0.68018(13) 0.5331(2) 0.14229(5) 0.0473(4) Uani 1 1 d .
C6 C 0.36073(13) 0.5859(2) 0.11921(5) 0.0517(4) Uani 1 1 d .
H6A H 0.3551 0.4669 0.1374 0.062 Uiso 1 1 calc R
C7 C 0.55472(13) 0.5038(2) 0.20836(5) 0.0469(3) Uani 1 1 d .
C8 C 0.37592(14) 0.9394(2) 0.06461(5) 0.0540(4) Uani 1 1 d .
C9 C 0.70365(14) 0.3458(2) 0.16520(6) 0.0526(4) Uani 1 1 d .
C10 C 0.62584(14) 0.3293(2) 0.20645(5) 0.0524(4) Uani 1 1 d .
C11 C 0.47166(15) 0.3758(3) 0.28273(6) 0.0592(4) Uani 1 1 d .
C12 C 0.74437(13) 0.5952(2) 0.10316(6) 0.0541(4) Uani 1 1 d .
H12A H 0.7270 0.7201 0.0877 0.065 Uiso 1 1 calc R
C13 C 0.40338(15) 0.7112(2) 0.25110(6) 0.0569(4) Uani 1 1 d .
H13A H 0.4054 0.8153 0.2278 0.068 Uiso 1 1 calc R
O2 O 0.90896(11) 0.5097(2) 0.05054(5) 0.0823(4) Uani 1 1 d .
C14 C 0.27132(15) 0.8137(3) 0.05421(6) 0.0625(4) Uani 1 1 d .
H14A H 0.2062 0.8472 0.0287 0.075 Uiso 1 1 calc R
C15 C 0.83572(15) 0.4652(3) 0.08759(6) 0.0622(4) Uani 1 1 d .
C16 C 0.26298(14) 0.6392(3) 0.08145(6) 0.0619(4) Uani 1 1 d .
H16A H 0.1915 0.5561 0.0746 0.074 Uiso 1 1 calc R
C17 C 0.33010(16) 0.7321(3) 0.28920(6) 0.0696(5) Uani 1 1 d .
H17A H 0.2830 0.8501 0.2916 0.084 Uiso 1 1 calc R
C18 C 0.85871(17) 0.2776(3) 0.11024(7) 0.0724(5) Uani 1 1 d .
H18A H 0.9192 0.1918 0.0991 0.087 Uiso 1 1 calc R
C19 C 0.62070(17) 0.1738(2) 0.24217(7) 0.0662(5) Uani 1 1 d .
H19A H 0.6683 0.0558 0.2405 0.079 Uiso 1 1 calc R
C20 C 0.39389(19) 0.4052(3) 0.32134(6) 0.0754(6) Uani 1 1 d .
H20A H 0.3898 0.3035 0.3451 0.091 Uiso 1 1 calc R
C21 C 0.79343(16) 0.2153(3) 0.14911(7) 0.0660(5) Uani 1 1 d .
H21A H 0.8093 0.0891 0.1641 0.079 Uiso 1 1 calc R
C22 C 0.54514(18) 0.1988(3) 0.27905(7) 0.0677(5) Uani 1 1 d .
H22A H 0.5417 0.0961 0.3026 0.081 Uiso 1 1 calc R
C23 C 0.32553(18) 0.5768(4) 0.32466(7) 0.0784(6) Uani 1 1 d .
H23A H 0.2754 0.5920 0.3505 0.094 Uiso 1 1 calc R
C24 C 0.4871(2) 1.2333(3) 0.04099(6) 0.0760(5) Uani 1 1 d .
H24A H 0.4757 1.3421 0.0171 0.114 Uiso 1 1 calc R
H24B H 0.5601 1.1538 0.0352 0.114 Uiso 1 1 calc R
H24C H 0.5006 1.2881 0.0744 0.114 Uiso 1 1 calc R
C25 C 0.89794(19) 0.7057(3) 0.02916(8) 0.0858(6) Uani 1 1 d .
H25A H 0.9562 0.7186 0.0047 0.129 Uiso 1 1 calc R
H25B H 0.9183 0.8053 0.0551 0.129 Uiso 1 1 calc R
H25C H 0.8119 0.7264 0.0132 0.129 Uiso 1 1 calc R

loop_
_atom_site_aniso_label
_atom_site_aniso_U_11
_atom_site_aniso_U_22
_atom_site_aniso_U_33
_atom_site_aniso_U_23
_atom_site_aniso_U_13
_atom_site_aniso_U_12
C1 0.0358(7) 0.0471(8) 0.0478(8) -0.0011(6) 0.0037(6) 0.0016(6)
C2 0.0411(8) 0.0624(9) 0.0471(8) 0.0044(7) -0.0021(6) -0.0108(7)
C3 0.0380(7) 0.0520(9) 0.0490(8) -0.0012(7) 0.0053(6) 0.0041(6)
O1 0.0763(9) 0.0788(8) 0.0710(8) 0.0214(6) -0.0103(6) 0.0055(7)
C4 0.0342(7) 0.0529(8) 0.0425(7) -0.0036(6) 0.0086(5) 0.0059(6)
C5 0.0339(7) 0.0537(9) 0.0522(8) -0.0037(7) -0.0021(6) 0.0055(6)
C6 0.0417(8) 0.0633(10) 0.0509(8) -0.0005(7) 0.0093(6) -0.0017(7)
C7 0.0388(7) 0.0512(8) 0.0485(8) 0.0019(7) -0.0027(6) -0.0024(7)
C8 0.0494(9) 0.0650(10) 0.0475(8) 0.0046(7) 0.0058(7) 0.0098(7)
C9 0.0425(8) 0.0537(9) 0.0575(9) -0.0076(7) -0.0090(7) 0.0054(7)
C10 0.0482(8) 0.0493(9) 0.0553(9) 0.0000(7) -0.0095(7) -0.0007(7)
C11 0.0522(9) 0.0690(11) 0.0527(9) 0.0112(8) -0.0071(7) -0.0190(8)
C12 0.0381(8) 0.0662(10) 0.0571(9) -0.0042(8) 0.0029(7) 0.0105(7)
C13 0.0472(9) 0.0718(11) 0.0519(9) 0.0054(8) 0.0067(7) -0.0010(8)
O2 0.0603(8) 0.1126(11) 0.0778(8) -0.0062(8) 0.0236(6) 0.0267(8)
C14 0.0436(9) 0.0883(12) 0.0528(9) 0.0013(9) -0.0040(7) 0.0057(8)
C15 0.0434(9) 0.0837(12) 0.0587(9) -0.0130(9) 0.0042(7) 0.0119(8)
C16 0.0381(8) 0.0864(12) 0.0602(9) -0.0091(9) 0.0031(7) -0.0063(8)
C17 0.0525(10) 0.0978(13) 0.0603(10) 0.0002(9) 0.0138(8) 0.0022(9)
C18 0.0556(10) 0.0823(13) 0.0760(11) -0.0205(10) -0.0033(9) 0.0276(9)
C19 0.0706(11) 0.0514(9) 0.0695(11) 0.0047(8) -0.0167(9) -0.0014(8)
C20 0.0667(12) 0.1050(15) 0.0529(10) 0.0177(10) 0.0014(9) -0.0306(12)
C21 0.0605(11) 0.0597(10) 0.0728(11) -0.0077(9) -0.0098(9) 0.0173(8)
C22 0.0738(12) 0.0628(11) 0.0606(10) 0.0160(8) -0.0139(9) -0.0171(9)
C23 0.0597(11) 0.1180(16) 0.0593(11) 0.0059(11) 0.0149(9) -0.0154(12)
C24 0.0921(14) 0.0705(12) 0.0646(11) 0.0115(9) 0.0078(10) -0.0034(11)
C25 0.0664(13) 0.1172(17) 0.0781(12) 0.0032(12) 0.0257(10) 0.0182(12)

loop_
_atom_type_symbol
_atom_type_description
_atom_type_scat_dispersion_real
_atom_type_scat_dispersion_imag
_atom_type_scat_source
C C 0.0033 0.0016 'International Tables Vol C Tables 4.2.6.8 and 6.1.1.4'
H H 0.0000 0.0000 'International Tables Vol C Tables 4.2.6.8 and 6.1.1.4'
O O 0.0106 0.0060 'International Tables Vol C Tables 4.2.6.8 and 6.1.1.4'

loop_
_geom_angle_atom_site_label_1
_geom_angle_atom_site_label_2
_geom_angle_atom_site_label_3
_geom_angle
C7 C1 C4 116.44(11)
C7 C1 C5 101.49(11)
C4 C1 C5 111.73(11)
C7 C1 H1A 108.9
C4 C1 H1A 108.9
C5 C1 H1A 108.9
C13 C2 C7 123.97(13)
C13 C2 C11 118.64(14)
C7 C2 C11 117.39(14)
C4 C3 C8 119.99(14)
C4 C3 H3A 120.0
C8 C3 H3A 120.0
C8 O1 C24 118.66(12)
C6 C4 C3 119.78(13)
C6 C4 C1 121.52(13)
C3 C4 C1 118.55(12)
C12 C5 C9 121.55(14)
C12 C5 C1 128.04(13)
C9 C5 C1 110.39(13)
C4 C6 C16 119.62(14)
C4 C6 H6A 120.2
C16 C6 H6A 120.2
C10 C7 C2 121.34(13)
C10 C7 C1 110.59(13)
C2 C7 C1 127.98(13)
O1 C8 C14 116.15(13)
O1 C8 C3 123.88(15)
C14 C8 C3 119.96(14)
C5 C9 C21 120.20(15)
C5 C9 C10 108.43(13)
C21 C9 C10 131.30(15)
C7 C10 C19 120.83(15)
C7 C10 C9 109.07(13)
C19 C10 C9 130.03(15)
C22 C11 C20 122.66(16)
C22 C11 C2 119.36(15)
C20 C11 C2 117.97(17)
C5 C12 C15 118.12(15)
C5 C12 H12A 120.9
C15 C12 H12A 120.9
C17 C13 C2 121.04(15)
C17 C13 H13A 119.5
C2 C13 H13A 119.5
C15 O2 C25 117.84(13)
C16 C14 C8 120.15(14)
C16 C14 H14A 119.9
C8 C14 H14A 119.9
O2 C15 C18 115.30(15)
O2 C15 C12 124.32(17)
C18 C15 C12 120.37(16)
C14 C16 C6 120.46(15)
C14 C16 H16A 119.8
C6 C16 H16A 119.8
C13 C17 C23 120.45(18)
C13 C17 H17A 119.8
C23 C17 H17A 119.8
C21 C18 C15 121.31(15)
C21 C18 H18A 119.3
C15 C18 H18A 119.3
C22 C19 C10 119.06(16)
C22 C19 H19A 120.5
C10 C19 H19A 120.5
C23 C20 C11 121.86(17)
C23 C20 H20A 119.1
C11 C20 H20A 119.1
C18 C21 C9 118.43(16)
C18 C21 H21A 120.8
C9 C21 H21A 120.8
C19 C22 C11 122.01(15)
C19 C22 H22A 119.0
C11 C22 H22A 119.0
C20 C23 C17 120.04(17)
C20 C23 H23A 120.0
C17 C23 H23A 120.0
O1 C24 H24A 109.5
O1 C24 H24B 109.5
H24A C24 H24B 109.5
O1 C24 H24C 109.5
H24A C24 H24C 109.5
H24B C24 H24C 109.5
O2 C25 H25A 109.5
O2 C25 H25B 109.5
H25A C25 H25B 109.5
O2 C25 H25C 109.5
H25A C25 H25C 109.5
H25B C25 H25C 109.5

loop_
_geom_bond_atom_site_label_1
_geom_bond_atom_site_label_2
_geom_bond_distance
C1 C7 1.5176(19)
C1 C4 1.5229(19)
C1 C5 1.5229(19)
C1 H1A 0.9800
C2 C13 1.408(2)
C2 C7 1.414(2)
C2 C11 1.433(2)
C3 C4 1.3870(19)
C3 C8 1.3899(19)
C3 H3A 0.9300
O1 C8 1.3655(18)
O1 C24 1.416(2)
C4 C6 1.3846(19)
C5 C12 1.383(2)
C5 C9 1.387(2)
C6 C16 1.391(2)
C6 H6A 0.9300
C7 C10 1.378(2)
C8 C14 1.378(2)
C9 C21 1.389(2)
C9 C10 1.466(2)
C10 C19 1.410(2)
C11 C22 1.411(2)
C11 C20 1.416(3)
C12 C15 1.393(2)
C12 H12A 0.9300
C13 C17 1.367(2)
C13 H13A 0.9300
O2 C15 1.368(2)
O2 C25 1.413(2)
C14 C16 1.372(2)
C14 H14A 0.9300
C15 C18 1.386(2)
C16 H16A 0.9300
C17 C23 1.403(3)
C17 H17A 0.9300
C18 C21 1.385(2)
C18 H18A 0.9300
C19 C22 1.359(2)
C19 H19A 0.9300
C20 C23 1.351(3)
C20 H20A 0.9300
C21 H21A 0.9300
C22 H22A 0.9300
C23 H23A 0.9300
C24 H24A 0.9600
C24 H24B 0.9600
C24 H24C 0.9600
C25 H25A 0.9600
C25 H25B 0.9600
C25 H25C 0.9600
